data_7157257
loop_
_publ_author_name
'Karahan, Seda'
'Tanyeli, Cihangir'

_publ_section_title
;
 Bifunctional squaramide catalyzed stereoselective Mannich reaction of
 \a-azido ketones with isatin-derived ketimines.
;
_journal_issue 3
_journal_name_full 'Organic &amp; biomolecular chemistry'
_journal_page_first 479
_journal_page_last 487
_journal_paper_doi 10.1039/c9ob02208b
_journal_volume 18
_journal_year 2020
_chemical_formula_moiety 'C23 H23 N5 O5'
_chemical_formula_sum 'C23 H23 N5 O5'
_chemical_formula_weight 449.47
_space_group_crystal_system triclinic
_space_group_IT_number 2
_space_group_name_Hall '-P 1'
_space_group_name_H-M_alt 'P -1'
_symmetry_Int_Tables_number 2
_atom_sites_solution_primary direct
_audit_creation_date 2018-04-11
_audit_creation_method
;
Olex2 1.2
(compiled 2017.03.28 svn.r3405 for OlexSys, GUI svn.r5337)
;
_audit_update_record
;
2019-05-30 deposited with the CCDC.	2019-12-17 downloaded from the CCDC.
;
_cell_angle_alpha 74.014(5)
_cell_angle_beta 74.695(5)
_cell_angle_gamma 72.702(5)
_cell_formula_units_Z 2
_cell_length_a 10.2450(2)
_cell_length_b 10.9607(2)
_cell_length_c 11.1338(7)
_cell_measurement_reflns_used 29145
_cell_measurement_temperature 295
_cell_measurement_theta_max 28.26
_cell_measurement_theta_min 3.07
_cell_volume 1124.73(9)
_computing_molecular_graphics 'Olex2 (Dolomanov et al., 2009)'
_computing_publication_material 'Olex2 (Dolomanov et al., 2009)'
_computing_structure_refinement 'olex2.refine (Bourhis et al., 2015)'
_computing_structure_solution 'SIR2004 (Burla et al., 2007)'
_diffrn_ambient_temperature 295
_diffrn_measured_fraction_theta_full 0.9969
_diffrn_measured_fraction_theta_max 0.9969
_diffrn_measurement_device_type 'Rigaku RAXIS conversion'
_diffrn_measurement_method 'profile data from \w-scans'
_diffrn_radiation_type 'Mo K\a'
_diffrn_radiation_wavelength 0.71075
_diffrn_reflns_av_R_equivalents 0.0245
_diffrn_reflns_av_unetI/netI 0.0155
_diffrn_reflns_limit_h_max 13
_diffrn_reflns_limit_h_min -13
_diffrn_reflns_limit_k_max 14
_diffrn_reflns_limit_k_min -14
_diffrn_reflns_limit_l_max 14
_diffrn_reflns_limit_l_min -14
_diffrn_reflns_number 29145
_diffrn_reflns_theta_full 28.2574
_diffrn_reflns_theta_max 28.26
_diffrn_reflns_theta_min 3.07
_exptl_absorpt_coefficient_mu 0.096
_exptl_crystal_colour clear
_exptl_crystal_colour_lustre clear
_exptl_crystal_density_diffrn 1.3271
_exptl_crystal_description block
_exptl_crystal_F_000 472.2417
_exptl_crystal_size_max 0.9
_exptl_crystal_size_mid 0.76
_exptl_crystal_size_min 0.55
_refine_diff_density_max 0.3754
_refine_diff_density_min -0.4439
_refine_diff_density_rms 0.1277
_refine_ls_d_res_high 0.7506
_refine_ls_d_res_low 6.6456
_refine_ls_goodness_of_fit_ref 1.0697
_refine_ls_hydrogen_treatment constr
_refine_ls_matrix_type full
_refine_ls_number_constraints 37
_refine_ls_number_parameters 302
_refine_ls_number_reflns 5552
_refine_ls_number_restraints 0
_refine_ls_restrained_S_all 1.0697
_refine_ls_R_factor_all 0.0633
_refine_ls_R_factor_gt 0.0588
_refine_ls_shift/su_max 0.0000
_refine_ls_shift/su_mean 0.0000
_refine_ls_structure_factor_coef Fsqd
_refine_ls_weighting_details 'w=1/[\s^2^(Fo^2^)+(0.0973P)^2^+0.1929P] where P=(Fo^2^+2Fc^2^)/3'
_refine_ls_weighting_scheme calc
_refine_ls_wR_factor_gt 0.1530
_refine_ls_wR_factor_ref 0.1599
_reflns_Friedel_coverage 0.0
_reflns_limit_h_max 13
_reflns_limit_h_min -12
_reflns_limit_k_max 14
_reflns_limit_k_min -13
_reflns_limit_l_max 14
_reflns_limit_l_min 0
_reflns_number_gt 4872
_reflns_number_total 5552
_reflns_threshold_expression I>=2u(I)
_cod_data_source_file c9ob02208b2.cif
_cod_data_source_block shelxl
_cod_depositor_comments 'Adding full bibliography for 7157257.cif.'
_cod_database_code 7157257
_olex2_refinement_description
;
1. Fixed Uiso
 At 1.2 times of:
  All C(H) groups, All C(H,H) groups, All N(H) groups
 At 1.5 times of:
  All C(H,H,H) groups
2.a Secondary CH2 refined with riding coordinates:
 C11(H11a,H11b)
2.b Aromatic/amide H refined with riding coordinates:
 C5(H5), C6(H6), C7(H7), C8(H8), C16(H16), C15(H15), C14(H14), C13(H13), N2(H2)
2.c Idealised Me refined as rotating group:
 C1(H1a,H1b,H1c), C23(H23a,H23b,H23c), C22(H22a,H22b,H22c), C21(H21a,H21b,H21c)
;
_olex2_submission_original_sample_id Seda
_olex2_submission_special_instructions 'No special instructions were received'

loop_
_space_group_symop_id
_space_group_symop_operation_xyz
1 x,y,z
2 -x,-y,-z

loop_
_atom_site_label
_atom_site_type_symbol
_atom_site_fract_x
_atom_site_fract_y
_atom_site_fract_z
_atom_site_U_iso_or_equiv
_atom_site_adp_type
_atom_site_occupancy
_atom_site_refinement_flags_posn
O5 O 0.06874(10) 0.01362(9) 0.78766(10) 0.0450(2) Uani 1.000000 .
O1 O -0.23712(11) 0.35964(10) 0.79541(9) 0.0481(2) Uani 1.000000 .
O3 O -0.36837(12) 0.05620(9) 0.84692(10) 0.0540(3) Uani 1.000000 .
O2 O -0.49148(11) 0.43538(9) 0.65918(10) 0.0523(3) Uani 1.000000 .
O4 O 0.07340(12) 0.21188(10) 0.65296(11) 0.0573(3) Uani 1.000000 .
N5 N -0.2744(3) -0.10897(17) 0.6408(2) 0.1039(8) Uani 1.000000 .
N2 N -0.10849(12) 0.11922(9) 0.69168(11) 0.0401(2) Uani 1.000000 .
H2 H -0.13632(12) 0.04797(9) 0.71953(11) 0.0481(3) Uiso 1.000000 R
N1 N -0.19563(12) 0.46050(10) 0.58252(10) 0.0405(2) Uani 1.000000 .
N4 N -0.30418(14) -0.00055(12) 0.61832(14) 0.0539(3) Uani 1.000000 .
N3 N -0.33961(17) 0.11721(13) 0.57565(12) 0.0557(3) Uani 1.000000 .
C22 C 0.1953(3) 0.0983(2) 0.8920(2) 0.0782(6) Uani 1.000000 .
H22a H 0.190(2) 0.1805(4) 0.8319(4) 0.1173(9) Uiso 1.000000 GR
H22b H 0.1137(11) 0.1045(12) 0.9588(12) 0.1173(9) Uiso 1.000000 GR
H22c H 0.2769(9) 0.0768(9) 0.9279(15) 0.1173(9) Uiso 1.000000 GR
C15 C -0.6527(2) 0.3369(2) 1.04472(18) 0.0708(5) Uani 1.000000 .
H15 H -0.6932(2) 0.3163(2) 1.13061(18) 0.0850(6) Uiso 1.000000 R
C14 C -0.6763(2) 0.4668(2) 0.9784(2) 0.0764(5) Uani 1.000000 .
H14 H -0.7287(2) 0.5327(2) 1.0215(2) 0.0917(6) Uiso 1.000000 R
C21 C 0.3206(2) -0.0143(3) 0.7103(2) 0.0968(8) Uani 1.000000 .
H21a H 0.3137(14) -0.0745(17) 0.6652(12) 0.1452(13) Uiso 1.000000 GR
H21b H 0.3143(14) 0.0708(5) 0.6551(11) 0.1452(13) Uiso 1.000000 GR
H21c H 0.4085(2) -0.044(2) 0.7374(3) 0.1452(13) Uiso 1.000000 GR
C3 C -0.19598(13) 0.23723(11) 0.62809(11) 0.0353(2) Uani 1.000000 .
C2 C -0.21177(13) 0.35819(11) 0.68281(12) 0.0371(3) Uani 1.000000 .
C18 C -0.40799(14) 0.16928(12) 0.79126(12) 0.0406(3) Uani 1.000000 .
C4 C -0.14027(13) 0.28504(12) 0.48800(12) 0.0381(3) Uani 1.000000 .
C10 C -0.34610(13) 0.21269(11) 0.64862(11) 0.0379(3) Uani 1.000000 .
C9 C -0.14952(13) 0.41901(12) 0.46658(12) 0.0394(3) Uani 1.000000 .
C19 C 0.01806(14) 0.12291(12) 0.70660(12) 0.0397(3) Uani 1.000000 .
C17 C -0.51122(14) 0.26934(13) 0.85295(13) 0.0428(3) Uani 1.000000 .
C12 C -0.54248(14) 0.39964(14) 0.78681(14) 0.0476(3) Uani 1.000000 .
C11 C -0.45185(15) 0.33270(14) 0.59234(13) 0.0483(3) Uani 1.000000 .
H11a H -0.53452(15) 0.30624(14) 0.59334(13) 0.0579(4) Uiso 1.000000 R
H11b H -0.41187(15) 0.36530(14) 0.50416(13) 0.0579(4) Uiso 1.000000 R
C5 C -0.08766(16) 0.22110(15) 0.38852(14) 0.0492(3) Uani 1.000000 .
H5 H -0.08016(16) 0.13188(15) 0.40222(14) 0.0590(4) Uiso 1.000000 R
C20 C 0.20354(15) -0.00724(15) 0.82510(14) 0.0501(3) Uani 1.000000 .
C8 C -0.11110(16) 0.49239(15) 0.34555(14) 0.0513(3) Uani 1.000000 .
H8 H -0.11971(16) 0.58185(15) 0.33136(14) 0.0615(4) Uiso 1.000000 R
C16 C -0.56981(17) 0.23907(17) 0.98357(14) 0.0530(3) Uani 1.000000 .
H16 H -0.55245(17) 0.15271(17) 1.02867(14) 0.0636(4) Uiso 1.000000 R
C1 C -0.22632(17) 0.59467(13) 0.59677(16) 0.0509(3) Uani 1.000000 .
H1a H -0.3128(7) 0.6429(3) 0.5706(12) 0.0763(5) Uiso 1.000000 GR
H1b H -0.2338(13) 0.59523(14) 0.6844(3) 0.0763(5) Uiso 1.000000 GR
H1c H -0.1526(7) 0.6345(4) 0.5447(10) 0.0763(5) Uiso 1.000000 GR
C6 C -0.04582(18) 0.2929(2) 0.26670(15) 0.0609(4) Uani 1.000000 .
H6 H -0.00874(18) 0.2510(2) 0.19868(15) 0.0731(5) Uiso 1.000000 R
C7 C -0.05908(19) 0.42564(19) 0.24651(14) 0.0614(4) Uani 1.000000 .
H7 H -0.03245(19) 0.47189(19) 0.16425(14) 0.0737(5) Uiso 1.000000 R
C23 C 0.2139(2) -0.13838(18) 0.9189(2) 0.0726(5) Uani 1.000000 .
H23a H 0.1362(10) -0.1318(5) 0.9893(8) 0.1088(8) Uiso 1.000000 GR
H23b H 0.2127(18) -0.2037(4) 0.8770(5) 0.1088(8) Uiso 1.000000 GR
H23c H 0.2992(9) -0.1625(8) 0.9495(13) 0.1088(8) Uiso 1.000000 GR
C13 C -0.6228(2) 0.49868(17) 0.8498(2) 0.0659(4) Uani 1.000000 .
H13 H -0.6402(2) 0.58539(17) 0.8056(2) 0.0791(5) Uiso 1.000000 R

loop_
_atom_site_aniso_label
_atom_site_aniso_U_11
_atom_site_aniso_U_22
_atom_site_aniso_U_33
_atom_site_aniso_U_12
_atom_site_aniso_U_13
_atom_site_aniso_U_23
O5 0.0474(5) 0.0369(4) 0.0535(5) -0.0112(4) -0.0266(4) 0.0027(4)
O1 0.0638(6) 0.0474(5) 0.0375(5) -0.0174(4) -0.0140(4) -0.0078(4)
O3 0.0691(7) 0.0366(5) 0.0487(5) -0.0143(4) -0.0167(5) 0.0097(4)
O2 0.0546(6) 0.0387(5) 0.0500(6) -0.0031(4) -0.0153(4) 0.0082(4)
O4 0.0613(6) 0.0514(6) 0.0615(6) -0.0287(5) -0.0250(5) 0.0130(5)
N5 0.155(2) 0.0461(9) 0.1167(17) -0.0003(10) -0.0490(15) -0.0317(10)
N2 0.0476(6) 0.0270(5) 0.0469(6) -0.0092(4) -0.0218(5) 0.0024(4)
N1 0.0532(6) 0.0285(5) 0.0410(5) -0.0137(4) -0.0133(4) -0.0013(4)
N4 0.0561(7) 0.0450(7) 0.0635(8) -0.0082(5) -0.0152(6) -0.0176(6)
N3 0.0840(9) 0.0477(7) 0.0486(7) -0.0293(6) -0.0251(6) -0.0054(5)
C22 0.0993(15) 0.0731(12) 0.0854(14) -0.0293(11) -0.0524(12) -0.0124(10)
C15 0.0710(11) 0.0883(13) 0.0509(9) -0.0179(10) -0.0052(8) -0.0192(9)
C14 0.0746(12) 0.0772(13) 0.0719(12) -0.0030(9) -0.0083(9) -0.0296(10)
C21 0.0505(10) 0.157(2) 0.0687(12) -0.0113(12) -0.0141(9) -0.0155(14)
C3 0.0442(6) 0.0266(5) 0.0364(6) -0.0087(4) -0.0166(5) -0.0004(4)
C2 0.0448(6) 0.0308(5) 0.0381(6) -0.0109(4) -0.0148(5) -0.0027(4)
C18 0.0486(7) 0.0369(6) 0.0384(6) -0.0172(5) -0.0182(5) 0.0051(5)
C4 0.0426(6) 0.0356(6) 0.0369(6) -0.0104(5) -0.0133(5) -0.0031(4)
C10 0.0469(6) 0.0334(5) 0.0363(6) -0.0134(5) -0.0177(5) 0.0011(4)
C9 0.0446(6) 0.0360(6) 0.0382(6) -0.0130(5) -0.0145(5) 0.0006(5)
C19 0.0471(6) 0.0342(6) 0.0389(6) -0.0101(5) -0.0158(5) -0.0023(5)
C17 0.0436(6) 0.0438(7) 0.0413(6) -0.0145(5) -0.0152(5) 0.0012(5)
C12 0.0428(6) 0.0452(7) 0.0496(7) -0.0085(5) -0.0150(5) 0.0013(6)
C11 0.0489(7) 0.0512(7) 0.0405(6) -0.0117(6) -0.0214(5) 0.0088(5)
C5 0.0528(7) 0.0507(7) 0.0477(7) -0.0121(6) -0.0116(6) -0.0154(6)
C20 0.0467(7) 0.0562(8) 0.0516(7) -0.0123(6) -0.0252(6) -0.0038(6)
C8 0.0592(8) 0.0501(8) 0.0437(7) -0.0233(6) -0.0165(6) 0.0081(6)
C16 0.0571(8) 0.0598(9) 0.0424(7) -0.0212(7) -0.0133(6) -0.0005(6)
C1 0.0628(8) 0.0298(6) 0.0630(9) -0.0127(5) -0.0199(7) -0.0058(5)
C6 0.0608(9) 0.0843(12) 0.0417(7) -0.0228(8) -0.0055(6) -0.0187(7)
C7 0.0668(9) 0.0818(11) 0.0362(7) -0.0328(8) -0.0098(6) 0.0022(7)
C23 0.0702(11) 0.0602(10) 0.0879(13) -0.0100(8) -0.0504(10) 0.0100(9)
C13 0.0622(10) 0.0510(9) 0.0758(11) 0.0005(7) -0.0160(8) -0.0127(8)

loop_
_atom_type_symbol
_atom_type_scat_dispersion_real
_atom_type_scat_dispersion_imag
_atom_type_scat_Cromer_Mann_a1
_atom_type_scat_Cromer_Mann_a2
_atom_type_scat_Cromer_Mann_a3
_atom_type_scat_Cromer_Mann_a4
_atom_type_scat_Cromer_Mann_b1
_atom_type_scat_Cromer_Mann_b2
_atom_type_scat_Cromer_Mann_b3
_atom_type_scat_Cromer_Mann_b4
_atom_type_scat_Cromer_Mann_c
_atom_type_scat_source
_atom_type_scat_dispersion_source
H 0.00000 0.00000 0.49300 0.32291 0.14019 0.04081 10.51090 26.12570 3.14236 57.79970 0.0030380000826 'International Tables Volume C Table 6.1.1.4 (pp. 500-502)' 'Henke, Gullikson and Davis, At. Data and Nucl. Data Tables, 1993, 54, 2'
C 0.00347 0.00161 2.31000 1.02000 1.58860 0.86500 20.84390 10.20750 0.56870 51.65120 0.215599998832 'International Tables Volume C Table 6.1.1.4 (pp. 500-502)' 'Henke, Gullikson and Davis, At. Data and Nucl. Data Tables, 1993, 54, 2'
O 0.01158 0.00611 3.04850 2.28680 1.54630 0.86700 13.27710 5.70110 0.32390 32.90890 0.250800013542 'International Tables Volume C Table 6.1.1.4 (pp. 500-502)' 'Henke, Gullikson and Davis, At. Data and Nucl. Data Tables, 1993, 54, 2'
N 0.00653 0.00323 12.21260 3.13220 2.01250 1.16630 0.00570 9.89330 28.99750 0.58260 -11.5290002823 'International Tables Volume C Table 6.1.1.4 (pp. 500-502)' 'Henke, Gullikson and Davis, At. Data and Nucl. Data Tables, 1993, 54, 2'

loop_
_geom_angle_atom_site_label_1
_geom_angle_atom_site_label_2
_geom_angle_atom_site_label_3
_geom_angle
C20 O5 C19 121.25(10)
C11 O2 C12 114.55(11)
C3 N2 H2 120.37(6)
C19 N2 H2 120.37(6)
C19 N2 C3 119.26(10)
C9 N1 C2 111.17(10)
C1 N1 C2 123.19(12)
C1 N1 C9 125.63(11)
N3 N4 N5 169.95(19)
C10 N3 N4 121.25(12)
H22b C22 H22a 109.5
H22c C22 H22a 109.5
H22c C22 H22b 109.5
C20 C22 H22a 109.5
C20 C22 H22b 109.5
C20 C22 H22c 109.5
C14 C15 H15 119.89(11)
C16 C15 H15 119.89(11)
C16 C15 C14 120.22(17)
H14 C14 C15 119.64(11)
C13 C14 C15 120.72(18)
C13 C14 H14 119.64(12)
H21b C21 H21a 109.5
H21c C21 H21a 109.5
H21c C21 H21b 109.5
C20 C21 H21a 109.5
C20 C21 H21b 109.5
C20 C21 H21c 109.5
C2 C3 N2 112.25(9)
C4 C3 N2 115.69(10)
C4 C3 C2 101.54(9)
C10 C3 N2 108.07(9)
C10 C3 C2 108.44(10)
C10 C3 C4 110.59(9)
N1 C2 O1 127.06(11)
C3 C2 O1 125.17(11)
C3 C2 N1 107.74(10)
C10 C18 O3 119.73(12)
C17 C18 O3 123.55(12)
C17 C18 C10 116.71(10)
C9 C4 C3 108.15(10)
C5 C4 C3 131.66(11)
C5 C4 C9 120.19(12)
C3 C10 N3 109.94(11)
C18 C10 N3 111.58(10)
C18 C10 C3 111.67(9)
C11 C10 N3 102.00(11)
C11 C10 C3 113.56(10)
C11 C10 C18 107.72(11)
C4 C9 N1 110.11(10)
C8 C9 N1 128.00(12)
C8 C9 C4 121.84(13)
O4 C19 O5 126.83(12)
N2 C19 O5 109.34(10)
N2 C19 O4 123.82(11)
C12 C17 C18 120.61(12)
C16 C17 C18 120.41(12)
C16 C17 C12 118.64(14)
C17 C12 O2 121.64(13)
C13 C12 O2 117.33(13)
C13 C12 C17 120.99(15)
C10 C11 O2 113.32(11)
H11a C11 O2 108.91(7)
H11a C11 C10 108.91(7)
H11b C11 O2 108.91(7)
H11b C11 C10 108.91(7)
H11b C11 H11a 107.7
H5 C5 C4 120.67(8)
C6 C5 C4 118.66(14)
C6 C5 H5 120.67(10)
C22 C20 O5 109.80(13)
C21 C20 O5 110.06(13)
C21 C20 C22 112.94(19)
C23 C20 O5 102.15(12)
C23 C20 C22 110.01(15)
C23 C20 C21 111.34(18)
H8 C8 C9 121.59(9)
C7 C8 C9 116.82(14)
C7 C8 H8 121.59(9)
C17 C16 C15 120.12(16)
H16 C16 C15 119.94(11)
H16 C16 C17 119.94(9)
H1a C1 N1 109.5
H1b C1 N1 109.5
H1b C1 H1a 109.5
H1c C1 N1 109.5
H1c C1 H1a 109.5
H1c C1 H1b 109.5
H6 C6 C5 119.77(10)
C7 C6 C5 120.45(15)
C7 C6 H6 119.77(9)
C6 C7 C8 121.99(14)
H7 C7 C8 119.01(9)
H7 C7 C6 119.01(9)
H23a C23 C20 109.5
H23b C23 C20 109.5
H23b C23 H23a 109.5
H23c C23 C20 109.5
H23c C23 H23a 109.5
H23c C23 H23b 109.5
C12 C13 C14 119.17(17)
H13 C13 C14 120.41(11)
H13 C13 C12 120.41(10)

loop_
_geom_bond_atom_site_label_1
_geom_bond_atom_site_label_2
_geom_bond_distance
O5 C19 1.3420(14)
O5 C20 1.4821(15)
O1 C2 1.2149(16)
O3 C18 1.2229(15)
O2 C12 1.3670(18)
O2 C11 1.4196(19)
O4 C19 1.2076(16)
N5 N4 1.109(2)
N2 H2 0.8600
N2 C3 1.4556(14)
N2 C19 1.3634(16)
N1 C2 1.3619(15)
N1 C9 1.4035(17)
N1 C1 1.4539(16)
N4 N3 1.2240(18)
N3 C10 1.4691(17)
C22 H22a 0.9600
C22 H22b 0.9600
C22 H22c 0.9600
C22 C20 1.511(2)
C15 H15 0.9300
C15 C14 1.393(3)
C15 C16 1.375(3)
C14 H14 0.9300
C14 C13 1.378(3)
C21 H21a 0.9600
C21 H21b 0.9600
C21 H21c 0.9600
C21 C20 1.506(3)
C3 C2 1.5558(16)
C3 C4 1.5135(16)
C3 C10 1.5863(17)
C18 C10 1.5434(17)
C18 C17 1.461(2)
C4 C9 1.3994(17)
C4 C5 1.3771(19)
C10 C11 1.5342(17)
C9 C8 1.3889(18)
C17 C12 1.3992(18)
C17 C16 1.406(2)
C12 C13 1.389(2)
C11 H11a 0.9700
C11 H11b 0.9700
C5 H5 0.9300
C5 C6 1.396(2)
C20 C23 1.519(2)
C8 H8 0.9300
C8 C7 1.392(2)
C16 H16 0.9300
C1 H1a 0.9600
C1 H1b 0.9600
C1 H1c 0.9600
C6 H6 0.9300
C6 C7 1.380(3)
C7 H7 0.9300
C23 H23a 0.9600
C23 H23b 0.9600
C23 H23c 0.9600
C13 H13 0.9300

loop_
_cod_changelog_entry_id
_cod_changelog_entry_author
_cod_changelog_entry_date
_cod_changelog_entry_text
1 'Vaitkus, Antanas' 2022-06-28T19:54:00+03:00
;
 Removed the '_chemical_name_systematic' data item that had an incorrect value.
;
